data_4503068
loop_
_publ_author_name
'Kirchner, Michael T.'
'Das, Dinabandhu'
'Boese, Roland'

_publ_section_title
;
 Cocrystallization with Acetylene: Molecular Complex with Methanol
;
_journal_issue 3
_journal_name_full 'Crystal Growth &amp; Design'
_journal_page_first 763
_journal_paper_doi 10.1021/cg0701877
_journal_volume 8
_journal_year 2008
_chemical_absolute_configuration unk
_chemical_formula_moiety 'C H4 O, C2 H2'
_chemical_formula_sum 'C3 H6 O'
_chemical_formula_weight 58.08
_chemical_melting_point 161
_chemical_name_common 'ethine methanol cocrystal'
_chemical_name_systematic 'ethine methanol cocrystal'
_space_group_IT_number 19
_symmetry_cell_setting orthorhombic
_symmetry_Int_Tables_number 19
_symmetry_space_group_name_Hall 'P 2ac 2ab'
_symmetry_space_group_name_H-M 'P 21 21 21'
_atom_sites_solution_hydrogens geom
_atom_sites_solution_primary direct
_atom_sites_solution_secondary difmap
_audit_creation_method SHELXL-97
_cell_angle_alpha 90.00
_cell_angle_beta 90.00
_cell_angle_gamma 90.00
_cell_formula_units_Z 4
_cell_length_a 4.565(3)
_cell_length_b 7.314(5)
_cell_length_c 13.165(8)
_cell_measurement_reflns_used 553
_cell_measurement_temperature 155(2)
_cell_measurement_theta_max 19.459
_cell_measurement_theta_min 3.945
_cell_volume 439.6(5)
_computing_cell_refinement 'Bruker SAINT'
_computing_data_collection 'Bruker SMART'
_computing_data_reduction 'Bruker SAINT'
_computing_molecular_graphics 'Bruker SHELXTL'
_computing_publication_material 'Bruker SHELXTL'
_computing_structure_refinement 'SHELXL-97 (Sheldrick, 1997)'
_computing_structure_solution 'SHELXS-97 (Sheldrick, 1990)'
_diffrn_ambient_temperature 155(2)
_diffrn_detector_area_resol_mean 512
_diffrn_measured_fraction_theta_full 0.989
_diffrn_measured_fraction_theta_max 0.989
_diffrn_measurement_device_type 'Bruker SMART  CCD area detector'
_diffrn_measurement_method
;
one run in omega at 0.3\% scan width
with 740 frames, phi = 0\%, chi = 0\% 
;
_diffrn_radiation_monochromator graphite
_diffrn_radiation_source 'fine-focus sealed tube'
_diffrn_radiation_type MoK\a
_diffrn_radiation_wavelength 0.71073
_diffrn_reflns_av_R_equivalents 0.0000
_diffrn_reflns_av_sigmaI/netI 0.1843
_diffrn_reflns_limit_h_max 5
_diffrn_reflns_limit_h_min 0
_diffrn_reflns_limit_k_max 8
_diffrn_reflns_limit_k_min 0
_diffrn_reflns_limit_l_max 16
_diffrn_reflns_limit_l_min 0
_diffrn_reflns_number 2150
_diffrn_reflns_theta_full 25.96
_diffrn_reflns_theta_max 25.96
_diffrn_reflns_theta_min 3.09
_exptl_absorpt_coefficient_mu 0.064
_exptl_absorpt_correction_T_max 0.9809
_exptl_absorpt_correction_T_min 0.7384
_exptl_absorpt_correction_type empirical
_exptl_absorpt_process_details
; 
Empirical absobtion correction by TWINABS 1.05.  TWINABS is run with 0.003 as
restraint to the scale factor esd and 1/4 as orders of spherical harmonics on
data of 1.1 A resolution of components one and two for parameter refinement.
R(int) drops from 7.36% to 4.94%. The scale factor is around 1.0. In the best
error model factor g was 0.2088 and was not refinded. The first two components
are better in Rint than the last two components.  The transmission ratio is
0.752782 and a spherical absorbtion correction is not applied. Theoretical
values for minimum and maximum transmission based on the size of the crystal
are 0.9809 and 0.9809.
;
_exptl_crystal_colour colorless
_exptl_crystal_density_diffrn 0.878
_exptl_crystal_density_method 'not measured'
_exptl_crystal_description oligocrystaline
_exptl_crystal_F_000 128
_exptl_crystal_recrystallization_method
;
The crystallization was performed in a sealed and pressurized capillary on the
diffractometer at a temperature of 161 K with a miniature zone melting
procedure using focused infrared-laser-radiation according to: R. Boese,
M.Nussbaumer, "In Situ crystallisation Techniques", in: "Organic  Crystal
Chemistry", Ed. D.W. Jones, Oxford University Press, Oxford, England, (1994)
20-37
;
_exptl_crystal_size_max 0.30
_exptl_crystal_size_mid 0.30
_exptl_crystal_size_min 0.30
_refine_diff_density_max 0.237
_refine_diff_density_min -0.158
_refine_diff_density_rms 0.046
_refine_ls_abs_structure_details 'Flack H D (1983), Acta Cryst. A39, 876-881'
_refine_ls_extinction_method none
_refine_ls_goodness_of_fit_ref 0.722
_refine_ls_hydrogen_treatment constr
_refine_ls_matrix_type full
_refine_ls_number_parameters 42
_refine_ls_number_reflns 2152
_refine_ls_number_restraints 0
_refine_ls_restrained_S_all 0.722
_refine_ls_R_factor_all 0.1974
_refine_ls_R_factor_gt 0.0543
_refine_ls_shift/su_max 0.000
_refine_ls_shift/su_mean 0.000
_refine_ls_structure_factor_coef Fsqd
_refine_ls_weighting_details 'calc w=1/[\s^2^(Fo^2^)+(0.0641P)^2^+0.0000P] where P=(Fo^2^+2Fc^2^)/3'
_refine_ls_weighting_scheme calc
_refine_ls_wR_factor_gt 0.1151
_refine_ls_wR_factor_ref 0.1427
_reflns_number_gt 631
_reflns_number_total 2152
_reflns_threshold_expression >2sigma(I)
_cod_data_source_file cg0701877-file003.cif
_cod_data_source_block 3
_cod_original_cell_volume 439.5(4)
_cod_database_code 4503068

loop_
_symmetry_equiv_pos_as_xyz
'x, y, z'
'-x+1/2, -y, z+1/2'
'-x, y+1/2, -z+1/2'
'x+1/2, -y+1/2, -z'

loop_
_atom_site_label
_atom_site_type_symbol
_atom_site_fract_x
_atom_site_fract_y
_atom_site_fract_z
_atom_site_U_iso_or_equiv
_atom_site_adp_type
_atom_site_occupancy
_atom_site_symmetry_multiplicity
_atom_site_calc_flag
_atom_site_refinement_flags
O1 O 0.7790(3) 0.34336(16) 0.49339(13) 0.0814(6) Uani 1 1 d .
H1 H 0.6286 0.2792 0.5025 0.122 Uiso 1 1 calc R
C2 C 0.7353(6) 0.5184(3) 0.53641(14) 0.0717(7) Uani 1 1 d .
H2A H 0.6378 0.5978 0.4869 0.107 Uiso 1 1 calc R
H2B H 0.9251 0.5714 0.5549 0.107 Uiso 1 1 calc R
H2C H 0.6129 0.5074 0.5972 0.107 Uiso 1 1 calc R
C3 C 0.8335(7) 0.0315(4) 0.19659(18) 0.0822(9) Uani 1 1 d .
H3 H 0.9680 -0.0498 0.1651 0.123 Uiso 1 1 calc R
C4 C 0.6733(7) 0.1284(3) 0.23414(19) 0.0903(10) Uani 1 1 d .
H4 H 0.5388 0.2097 0.2657 0.135 Uiso 1 1 calc R

loop_
_atom_site_aniso_label
_atom_site_aniso_U_11
_atom_site_aniso_U_22
_atom_site_aniso_U_33
_atom_site_aniso_U_23
_atom_site_aniso_U_13
_atom_site_aniso_U_12
O1 0.0548(10) 0.0477(8) 0.1417(14) -0.0137(10) -0.0011(14) 0.0000(9)
C2 0.0831(19) 0.0506(13) 0.0813(15) -0.0089(11) 0.0053(17) 0.0045(16)
C3 0.093(3) 0.0689(18) 0.0847(19) -0.0035(16) 0.0120(17) 0.0064(17)
C4 0.109(3) 0.072(2) 0.089(2) -0.0058(16) 0.014(2) 0.006(2)

loop_
_atom_type_symbol
_atom_type_description
_atom_type_scat_dispersion_real
_atom_type_scat_dispersion_imag
_atom_type_scat_source
C C 0.0033 0.0016 'International Tables Vol C Tables 4.2.6.8 and 6.1.1.4'
H H 0.0000 0.0000 'International Tables Vol C Tables 4.2.6.8 and 6.1.1.4'
O O 0.0106 0.0060 'International Tables Vol C Tables 4.2.6.8 and 6.1.1.4'

loop_
_geom_angle_atom_site_label_1
_geom_angle_atom_site_label_2
_geom_angle_atom_site_label_3
_geom_angle
C2 O1 H1 109.5
O1 C2 H2A 109.5
O1 C2 H2B 109.5
H2A C2 H2B 109.5
O1 C2 H2C 109.5
H2A C2 H2C 109.5
H2B C2 H2C 109.5
C4 C3 H3 180.0
C3 C4 H4 180.0

loop_
_geom_bond_atom_site_label_1
_geom_bond_atom_site_label_2
_geom_bond_distance
O1 C2 1.414(2)
O1 H1 0.8400
C2 H2A 0.9800
C2 H2B 0.9800
C2 H2C 0.9800
C3 C4 1.132(3)
C3 H3 0.9500
C4 H4 0.9500

loop_
_geom_hbond_atom_site_label_D
_geom_hbond_atom_site_label_H
_geom_hbond_atom_site_label_A
_geom_hbond_distance_DH
_geom_hbond_distance_HA
_geom_hbond_distance_DA
_geom_hbond_angle_DHA
_geom_hbond_site_symmetry_A
C3 H3 O1 0.95 2.51 3.358(4) 148.8 3_745
O1 H1 O1 0.84 1.83 2.6655(17) 171.8 4_456
